data_1570717
loop_
_publ_author_name
'Truong, Minh Anh'
'Morishita, Suzuho'
'Noguchi, Keiichi'
'Nakano, Koji'

_publ_section_title
;
 The Synthesis and Properties of Ladder-Type \p-Conjugated Compounds with
 Pyrrole and Phosphole Rings
;
_journal_issue 1
_journal_name_full Molecules
_journal_page_first 38
_journal_paper_doi 10.3390/molecules29010038
_journal_volume 29
_journal_year 2023
_chemical_formula_moiety 'C30 H20 N O P, H2 O'
_chemical_formula_sum 'C30 H22 N O2 P'
_chemical_formula_weight 459.45
_space_group_crystal_system monoclinic
_space_group_IT_number 15
_space_group_name_Hall '-C 2yc'
_space_group_name_H-M_alt 'C 1 2/c 1'
_atom_sites_solution_hydrogens mixed
_atom_sites_solution_primary direct
_atom_sites_solution_secondary difmap
_cell_angle_alpha 90
_cell_angle_beta 102.4869(8)
_cell_angle_gamma 90
_cell_formula_units_Z 8
_cell_length_a 36.7954(7)
_cell_length_b 6.48420(12)
_cell_length_c 19.5726(4)
_cell_measurement_reflns_used 32046
_cell_measurement_temperature 193(2)
_cell_measurement_theta_max 68.22
_cell_measurement_theta_min 2.99
_cell_volume 4559.34(15)
_computing_cell_refinement 'RAPID AUTO'
_computing_data_collection 'RAPID AUTO (Rigaku, 2004)'
_computing_data_reduction 'RAPID AUTO'
_computing_structure_refinement 'SHELXL-2014 (Sheldrick, 2014)'
_computing_structure_solution 'SIR2011 (Burla, et al., 2012)'
_diffrn_ambient_temperature 193(2)
_diffrn_detector_area_resol_mean 10.000
_diffrn_measured_fraction_theta_full 1.000
_diffrn_measured_fraction_theta_max 1.000
_diffrn_measurement_device_type 'Rigaku R-AXIS RAPID'
_diffrn_measurement_method \w
_diffrn_radiation_type CuK\a
_diffrn_radiation_wavelength 1.54187
_diffrn_reflns_av_R_equivalents 0.0292
_diffrn_reflns_av_unetI/netI 0.0174
_diffrn_reflns_Laue_measured_fraction_full 1.000
_diffrn_reflns_Laue_measured_fraction_max 1.000
_diffrn_reflns_limit_h_max 43
_diffrn_reflns_limit_h_min -44
_diffrn_reflns_limit_k_max 7
_diffrn_reflns_limit_k_min -7
_diffrn_reflns_limit_l_max 23
_diffrn_reflns_limit_l_min -23
_diffrn_reflns_number 38357
_diffrn_reflns_point_group_measured_fraction_full 1.000
_diffrn_reflns_point_group_measured_fraction_max 1.000
_diffrn_reflns_theta_full 67.687
_diffrn_reflns_theta_max 68.219
_diffrn_reflns_theta_min 4.628
_diffrn_source 'rotating anode'
_exptl_absorpt_coefficient_mu 1.294
_exptl_absorpt_correction_T_max 0.937
_exptl_absorpt_correction_T_min 0.632
_exptl_absorpt_correction_type numerical
_exptl_absorpt_process_details 'NUMABS (Rigaku, 1999)'
_exptl_crystal_colour colorless
_exptl_crystal_density_diffrn 1.339
_exptl_crystal_description block
_exptl_crystal_F_000 1920
_exptl_crystal_size_max 0.550
_exptl_crystal_size_mid 0.200
_exptl_crystal_size_min 0.050
_refine_diff_density_max 0.726
_refine_diff_density_min -0.357
_refine_diff_density_rms 0.051
_refine_ls_extinction_method none
_refine_ls_goodness_of_fit_ref 1.073
_refine_ls_hydrogen_treatment mixed
_refine_ls_matrix_type full
_refine_ls_number_parameters 313
_refine_ls_number_reflns 4170
_refine_ls_number_restraints 3
_refine_ls_restrained_S_all 1.073
_refine_ls_R_factor_all 0.0570
_refine_ls_R_factor_gt 0.0502
_refine_ls_shift/su_max 0.001
_refine_ls_shift/su_mean 0.000
_refine_ls_structure_factor_coef Fsqd
_refine_ls_weighting_details 'w=1/[\s^2^(Fo^2^)+(0.0829P)^2^+3.9026P] where P=(Fo^2^+2Fc^2^)/3'
_refine_ls_weighting_scheme calc
_refine_ls_wR_factor_gt 0.1424
_refine_ls_wR_factor_ref 0.1482
_reflns_Friedel_coverage 0.000
_reflns_number_gt 3532
_reflns_number_total 4170
_reflns_threshold_expression 'I > 2\s(I)'
_cod_data_source_file BPC.cif
_cod_data_source_block I
_cod_original_cell_volume 4559.33(15)
_cod_original_sg_symbol_H-M 'C 2/c'
_cod_database_code 1570717
_shelx_space_group_comment
;
The symmetry employed for this shelxl refinement is uniquely defined
by the following loop, which should always be used as a source of
symmetry information in preference to the above space-group names.
They are only intended as comments.
;
_shelx_estimated_absorpt_t_min 0.536
_shelx_estimated_absorpt_t_max 0.938
_shelxl_version_number 2014-3

loop_
_space_group_symop_operation_xyz
'x, y, z'
'-x, y, -z+1/2'
'x+1/2, y+1/2, z'
'-x+1/2, y+1/2, -z+1/2'
'-x, -y, -z'
'x, -y, z-1/2'
'-x+1/2, -y+1/2, -z'
'x+1/2, -y+1/2, z-1/2'

loop_
_atom_site_label
_atom_site_type_symbol
_atom_site_fract_x
_atom_site_fract_y
_atom_site_fract_z
_atom_site_U_iso_or_equiv
_atom_site_adp_type
_atom_site_occupancy
_atom_site_site_symmetry_order
_atom_site_calc_flag
_atom_site_refinement_flags_posn
_atom_site_refinement_flags_adp
_atom_site_refinement_flags_occupancy
_atom_site_disorder_assembly
_atom_site_disorder_group
P1 P 0.34131(2) 0.59350(9) 0.65713(3) 0.0466(2) Uani 1 1 d . . . . .
O1 O 0.36017(5) 0.5076(3) 0.72582(9) 0.0601(5) Uani 1 1 d . . . . .
N1 N 0.42686(5) 1.1113(3) 0.49986(8) 0.0380(4) Uani 1 1 d . . . . .
C1 C 0.44011(5) 1.2711(3) 0.54684(10) 0.0363(4) Uani 1 1 d . . . . .
C2 C 0.46192(6) 1.4385(3) 0.53754(10) 0.0391(5) Uani 1 1 d . . . . .
H2 H 0.4693 1.4602 0.4945 0.047 Uiso 1 1 calc R U . . .
C3 C 0.47251(6) 1.5733(3) 0.59335(11) 0.0423(5) Uani 1 1 d . . . . .
H3 H 0.4877 1.6886 0.5888 0.051 Uiso 1 1 calc R U . . .
C4 C 0.46109(6) 1.5417(3) 0.65617(11) 0.0431(5) Uani 1 1 d . . . . .
H4 H 0.4688 1.6358 0.6937 0.052 Uiso 1 1 calc R U . . .
C5 C 0.43879(6) 1.3758(3) 0.66481(10) 0.0401(5) Uani 1 1 d . . . . .
H5 H 0.4310 1.3565 0.7075 0.048 Uiso 1 1 calc R U . . .
C6 C 0.42806(5) 1.2373(3) 0.60942(10) 0.0365(4) Uani 1 1 d . . . . .
C7 C 0.40619(5) 1.0504(3) 0.59984(10) 0.0363(4) Uani 1 1 d . . . . .
C8 C 0.38622(6) 0.9431(3) 0.64147(10) 0.0389(4) Uani 1 1 d . . . . .
H8 H 0.3851 0.9918 0.6867 0.047 Uiso 1 1 calc R U . . .
C9 C 0.36806(6) 0.7637(3) 0.61498(11) 0.0408(5) Uani 1 1 d . . . . .
C10 C 0.36869(5) 0.6915(3) 0.54689(11) 0.0395(5) Uani 1 1 d . . . . .
C11 C 0.38776(5) 0.7976(3) 0.50422(10) 0.0386(4) Uani 1 1 d . . . . .
H11 H 0.3881 0.7510 0.4584 0.046 Uiso 1 1 calc R U . . .
C12 C 0.40640(5) 0.9763(3) 0.53189(10) 0.0366(4) Uani 1 1 d . . . . .
C13 C 0.34747(6) 0.4978(3) 0.52915(11) 0.0427(5) Uani 1 1 d . . . . .
C14 C 0.33096(6) 0.4248(3) 0.58272(12) 0.0468(5) Uani 1 1 d . . . . .
C15 C 0.31010(6) 0.2430(4) 0.57423(14) 0.0562(6) Uani 1 1 d . . . . .
H15 H 0.2990 0.1936 0.6106 0.067 Uiso 1 1 calc R U . . .
C16 C 0.30592(7) 0.1360(4) 0.51153(14) 0.0595(7) Uani 1 1 d . . . . .
H16 H 0.2916 0.0126 0.5048 0.071 Uiso 1 1 calc R U . . .
C17 C 0.32230(7) 0.2069(4) 0.45876(14) 0.0561(6) Uani 1 1 d . . . . .
H17 H 0.3194 0.1307 0.4165 0.067 Uiso 1 1 calc R U . . .
C18 C 0.34300(6) 0.3882(3) 0.46655(13) 0.0482(5) Uani 1 1 d . . . . .
H18 H 0.3539 0.4366 0.4298 0.058 Uiso 1 1 calc R U . . .
C19 C 0.43614(6) 1.0876(3) 0.43319(10) 0.0373(4) Uani 1 1 d . . . . .
C20 C 0.45844(6) 0.9255(3) 0.42176(11) 0.0446(5) Uani 1 1 d . . . . .
H20 H 0.4675 0.8301 0.4583 0.054 Uiso 1 1 calc R U . . .
C21 C 0.46760(7) 0.9017(3) 0.35709(11) 0.0489(5) Uani 1 1 d . . . . .
H21 H 0.4826 0.7887 0.3491 0.059 Uiso 1 1 calc R U . . .
C22 C 0.45491(6) 1.0423(4) 0.30437(11) 0.0473(5) Uani 1 1 d . . . . .
H22 H 0.4612 1.0262 0.2601 0.057 Uiso 1 1 calc R U . . .
C23 C 0.43306(6) 1.2066(4) 0.31598(11) 0.0476(5) Uani 1 1 d . . . . .
H23 H 0.4246 1.3040 0.2798 0.057 Uiso 1 1 calc R U . . .
C24 C 0.42349(6) 1.2298(3) 0.38011(11) 0.0439(5) Uani 1 1 d . . . . .
H24 H 0.4084 1.3423 0.3879 0.053 Uiso 1 1 calc R U . . .
C25 C 0.29900(6) 0.7267(4) 0.66247(11) 0.0470(5) Uani 1 1 d . . . . .
C26 C 0.26737(7) 0.7186(4) 0.60968(13) 0.0576(6) Uani 1 1 d . . . . .
H26 H 0.2674 0.6388 0.5690 0.069 Uiso 1 1 calc R U . . .
C27 C 0.23561(8) 0.8255(5) 0.61548(15) 0.0707(8) Uani 1 1 d . . . . .
H27 H 0.2138 0.8166 0.5793 0.085 Uiso 1 1 calc R U . . .
C28 C 0.23571(9) 0.9446(5) 0.67354(16) 0.0751(8) Uani 1 1 d . . . . .
H28 H 0.2139 1.0186 0.6773 0.090 Uiso 1 1 calc R U . . .
C29 C 0.26721(9) 0.9574(5) 0.72655(15) 0.0752(8) Uani 1 1 d . . . . .
H29 H 0.2672 1.0410 0.7664 0.090 Uiso 1 1 calc R U . . .
C30 C 0.29883(8) 0.8474(4) 0.72120(13) 0.0624(7) Uani 1 1 d . . . . .
H30 H 0.3205 0.8546 0.7578 0.075 Uiso 1 1 calc R U . . .
O2 O 0.36401(8) 0.7723(6) 0.32974(14) 0.1240(11) Uani 1 1 d D . . . .
H2A H 0.3615(13) 0.694(7) 0.2896(17) 0.186 Uiso 1 1 d D U . . .
H2B H 0.3873(7) 0.830(8) 0.339(2) 0.186 Uiso 1 1 d D U . . .

loop_
_atom_site_aniso_label
_atom_site_aniso_U_11
_atom_site_aniso_U_22
_atom_site_aniso_U_33
_atom_site_aniso_U_23
_atom_site_aniso_U_13
_atom_site_aniso_U_12
P1 0.0471(3) 0.0406(3) 0.0495(3) 0.0084(2) 0.0050(2) -0.0057(2)
O1 0.0576(10) 0.0598(11) 0.0576(10) 0.0215(8) 0.0005(8) -0.0082(8)
N1 0.0448(9) 0.0331(9) 0.0353(8) -0.0020(7) 0.0068(7) -0.0040(7)
C1 0.0391(10) 0.0304(10) 0.0374(10) -0.0013(8) 0.0034(8) 0.0014(8)
C2 0.0425(11) 0.0341(11) 0.0395(10) 0.0028(9) 0.0060(8) -0.0012(8)
C3 0.0449(11) 0.0313(10) 0.0488(12) 0.0008(9) 0.0059(9) -0.0015(9)
C4 0.0482(12) 0.0348(11) 0.0436(11) -0.0064(9) 0.0039(9) 0.0001(9)
C5 0.0469(11) 0.0349(11) 0.0371(10) -0.0025(8) 0.0064(8) 0.0019(9)
C6 0.0383(10) 0.0317(10) 0.0379(10) 0.0018(8) 0.0048(8) 0.0017(8)
C7 0.0392(10) 0.0307(10) 0.0365(10) 0.0006(8) 0.0027(8) 0.0020(8)
C8 0.0432(11) 0.0366(11) 0.0355(10) 0.0017(8) 0.0055(8) 0.0005(9)
C9 0.0422(10) 0.0353(11) 0.0435(11) 0.0058(9) 0.0059(8) 0.0013(9)
C10 0.0375(10) 0.0303(10) 0.0466(11) 0.0008(9) 0.0004(8) 0.0020(8)
C11 0.0429(11) 0.0318(10) 0.0389(10) -0.0018(8) 0.0044(8) 0.0007(8)
C12 0.0392(10) 0.0304(10) 0.0386(10) 0.0020(8) 0.0050(8) 0.0023(8)
C13 0.0375(10) 0.0309(11) 0.0557(12) 0.0011(9) 0.0011(9) 0.0024(8)
C14 0.0419(11) 0.0353(11) 0.0599(13) 0.0056(10) 0.0036(10) -0.0005(9)
C15 0.0494(12) 0.0392(13) 0.0777(17) 0.0089(12) 0.0084(11) -0.0039(10)
C16 0.0551(14) 0.0358(12) 0.0801(18) -0.0010(12) -0.0016(12) -0.0090(11)
C17 0.0537(13) 0.0373(12) 0.0692(15) -0.0074(11) -0.0043(11) 0.0004(10)
C18 0.0454(12) 0.0370(12) 0.0577(13) -0.0036(10) 0.0011(10) 0.0021(9)
C19 0.0411(10) 0.0346(11) 0.0342(10) -0.0005(8) 0.0040(8) -0.0047(8)
C20 0.0568(13) 0.0361(11) 0.0395(11) 0.0073(9) 0.0068(9) 0.0082(10)
C21 0.0617(14) 0.0400(12) 0.0458(12) -0.0002(9) 0.0133(10) 0.0091(10)
C22 0.0571(13) 0.0497(13) 0.0341(10) -0.0015(9) 0.0074(9) -0.0016(11)
C23 0.0582(13) 0.0445(13) 0.0371(11) 0.0074(9) 0.0035(9) 0.0037(10)
C24 0.0488(11) 0.0382(11) 0.0422(11) 0.0009(9) 0.0045(9) 0.0049(9)
C25 0.0515(12) 0.0421(12) 0.0471(12) 0.0049(10) 0.0097(9) -0.0051(10)
C26 0.0583(14) 0.0570(15) 0.0540(14) -0.0032(12) 0.0047(11) 0.0079(12)
C27 0.0672(16) 0.0725(19) 0.0673(17) -0.0044(15) 0.0032(13) 0.0193(15)
C28 0.0759(19) 0.074(2) 0.0751(19) -0.0038(16) 0.0158(15) 0.0208(16)
C29 0.095(2) 0.0702(19) 0.0628(17) -0.0076(14) 0.0228(15) 0.0138(17)
C30 0.0683(16) 0.0649(17) 0.0522(14) 0.0000(13) 0.0092(12) -0.0027(14)
O2 0.135(2) 0.155(3) 0.0804(17) -0.0557(18) 0.0207(16) -0.037(2)

loop_
_atom_type_symbol
_atom_type_description
_atom_type_scat_dispersion_real
_atom_type_scat_dispersion_imag
_atom_type_scat_source
C C 0.0181 0.0091 'International Tables Vol C Tables 4.2.6.8 and 6.1.1.4'
H H 0.0000 0.0000 'International Tables Vol C Tables 4.2.6.8 and 6.1.1.4'
N N 0.0311 0.0180 'International Tables Vol C Tables 4.2.6.8 and 6.1.1.4'
O O 0.0492 0.0322 'International Tables Vol C Tables 4.2.6.8 and 6.1.1.4'
P P 0.2955 0.4335 'International Tables Vol C Tables 4.2.6.8 and 6.1.1.4'

loop_
_geom_angle_atom_site_label_1
_geom_angle_atom_site_label_2
_geom_angle_atom_site_label_3
_geom_angle
_geom_angle_site_symmetry_1
_geom_angle_site_symmetry_3
_geom_angle_publ_flag
O1 P1 C9 116.91(10) . . ?
O1 P1 C14 118.86(11) . . ?
C9 P1 C14 92.47(10) . . ?
O1 P1 C25 111.60(11) . . ?
C9 P1 C25 107.36(10) . . ?
C14 P1 C25 107.73(10) . . ?
C12 N1 C1 108.40(16) . . ?
C12 N1 C19 127.21(16) . . ?
C1 N1 C19 124.19(16) . . ?
C2 C1 N1 128.50(18) . . ?
C2 C1 C6 122.49(18) . . ?
N1 C1 C6 109.01(17) . . ?
C1 C2 C3 117.54(18) . . ?
C1 C2 H2 121.2 . . ?
C3 C2 H2 121.2 . . ?
C2 C3 C4 120.89(19) . . ?
C2 C3 H3 119.6 . . ?
C4 C3 H3 119.6 . . ?
C5 C4 C3 121.32(19) . . ?
C5 C4 H4 119.3 . . ?
C3 C4 H4 119.3 . . ?
C4 C5 C6 118.68(19) . . ?
C4 C5 H5 120.7 . . ?
C6 C5 H5 120.7 . . ?
C5 C6 C1 119.07(18) . . ?
C5 C6 C7 134.12(19) . . ?
C1 C6 C7 106.81(17) . . ?
C8 C7 C12 119.33(18) . . ?
C8 C7 C6 133.75(18) . . ?
C12 C7 C6 106.91(17) . . ?
C9 C8 C7 118.20(19) . . ?
C9 C8 H8 120.9 . . ?
C7 C8 H8 120.9 . . ?
C8 C9 C10 121.64(19) . . ?
C8 C9 P1 127.78(16) . . ?
C10 C9 P1 110.58(15) . . ?
C11 C10 C9 121.11(19) . . ?
C11 C10 C13 126.20(19) . . ?
C9 C10 C13 112.68(19) . . ?
C10 C11 C12 116.70(19) . . ?
C10 C11 H11 121.6 . . ?
C12 C11 H11 121.6 . . ?
N1 C12 C11 128.12(18) . . ?
N1 C12 C7 108.87(17) . . ?
C11 C12 C7 123.00(19) . . ?
C18 C13 C14 119.8(2) . . ?
C18 C13 C10 126.5(2) . . ?
C14 C13 C10 113.77(19) . . ?
C15 C14 C13 120.8(2) . . ?
C15 C14 P1 128.7(2) . . ?
C13 C14 P1 110.50(16) . . ?
C16 C15 C14 118.7(2) . . ?
C16 C15 H15 120.7 . . ?
C14 C15 H15 120.7 . . ?
C17 C16 C15 120.7(2) . . ?
C17 C16 H16 119.6 . . ?
C15 C16 H16 119.6 . . ?
C16 C17 C18 121.1(2) . . ?
C16 C17 H17 119.5 . . ?
C18 C17 H17 119.5 . . ?
C17 C18 C13 119.0(2) . . ?
C17 C18 H18 120.5 . . ?
C13 C18 H18 120.5 . . ?
C20 C19 C24 119.85(19) . . ?
C20 C19 N1 119.89(17) . . ?
C24 C19 N1 120.24(18) . . ?
C19 C20 C21 120.17(19) . . ?
C19 C20 H20 119.9 . . ?
C21 C20 H20 119.9 . . ?
C22 C21 C20 119.9(2) . . ?
C22 C21 H21 120.0 . . ?
C20 C21 H21 120.0 . . ?
C21 C22 C23 120.0(2) . . ?
C21 C22 H22 120.0 . . ?
C23 C22 H22 120.0 . . ?
C22 C23 C24 120.3(2) . . ?
C22 C23 H23 119.9 . . ?
C24 C23 H23 119.9 . . ?
C23 C24 C19 119.7(2) . . ?
C23 C24 H24 120.1 . . ?
C19 C24 H24 120.1 . . ?
C26 C25 C30 119.1(2) . . ?
C26 C25 P1 122.49(19) . . ?
C30 C25 P1 118.40(18) . . ?
C25 C26 C27 120.6(2) . . ?
C25 C26 H26 119.7 . . ?
C27 C26 H26 119.7 . . ?
C28 C27 C26 119.9(3) . . ?
C28 C27 H27 120.1 . . ?
C26 C27 H27 120.1 . . ?
C27 C28 C29 120.5(3) . . ?
C27 C28 H28 119.8 . . ?
C29 C28 H28 119.8 . . ?
C28 C29 C30 119.6(3) . . ?
C28 C29 H29 120.2 . . ?
C30 C29 H29 120.2 . . ?
C29 C30 C25 120.3(3) . . ?
C29 C30 H30 119.8 . . ?
C25 C30 H30 119.8 . . ?
H2A O2 H2B 108.5(16) . . ?

loop_
_geom_bond_atom_site_label_1
_geom_bond_atom_site_label_2
_geom_bond_distance
_geom_bond_site_symmetry_2
_geom_bond_publ_flag
P1 O1 1.4818(16) . ?
P1 C9 1.794(2) . ?
P1 C14 1.795(2) . ?
P1 C25 1.803(2) . ?
N1 C12 1.389(3) . ?
N1 C1 1.401(2) . ?
N1 C19 1.427(3) . ?
C1 C2 1.385(3) . ?
C1 C6 1.407(3) . ?
C2 C3 1.388(3) . ?
C2 H2 0.9500 . ?
C3 C4 1.398(3) . ?
C3 H3 0.9500 . ?
C4 C5 1.385(3) . ?
C4 H4 0.9500 . ?
C5 C6 1.397(3) . ?
C5 H5 0.9500 . ?
C6 C7 1.444(3) . ?
C7 C8 1.395(3) . ?
C7 C12 1.416(3) . ?
C8 C9 1.385(3) . ?
C8 H8 0.9500 . ?
C9 C10 1.417(3) . ?
C10 C11 1.384(3) . ?
C10 C13 1.480(3) . ?
C11 C12 1.395(3) . ?
C11 H11 0.9500 . ?
C13 C18 1.395(3) . ?
C13 C14 1.403(3) . ?
C14 C15 1.396(3) . ?
C15 C16 1.389(4) . ?
C15 H15 0.9500 . ?
C16 C17 1.382(4) . ?
C16 H16 0.9500 . ?
C17 C18 1.391(3) . ?
C17 H17 0.9500 . ?
C18 H18 0.9500 . ?
C19 C20 1.381(3) . ?
C19 C24 1.392(3) . ?
C20 C21 1.387(3) . ?
C20 H20 0.9500 . ?
C21 C22 1.380(3) . ?
C21 H21 0.9500 . ?
C22 C23 1.383(3) . ?
C22 H22 0.9500 . ?
C23 C24 1.383(3) . ?
C23 H23 0.9500 . ?
C24 H24 0.9500 . ?
C25 C26 1.380(3) . ?
C25 C30 1.392(3) . ?
C26 C27 1.384(4) . ?
C26 H26 0.9500 . ?
C27 C28 1.373(4) . ?
C27 H27 0.9500 . ?
C28 C29 1.381(4) . ?
C28 H28 0.9500 . ?
C29 C30 1.388(4) . ?
C29 H29 0.9500 . ?
C30 H30 0.9500 . ?
O2 H2A 0.923(10) . ?
O2 H2B 0.917(10) . ?

loop_
_geom_torsion_atom_site_label_1
_geom_torsion_atom_site_label_2
_geom_torsion_atom_site_label_3
_geom_torsion_atom_site_label_4
_geom_torsion
_geom_torsion_site_symmetry_1
_geom_torsion_site_symmetry_2
_geom_torsion_site_symmetry_3
_geom_torsion_site_symmetry_4
_geom_torsion_publ_flag
C12 N1 C1 C2 179.45(19) . . . . ?
C19 N1 C1 C2 4.3(3) . . . . ?
C12 N1 C1 C6 0.1(2) . . . . ?
C19 N1 C1 C6 -174.98(17) . . . . ?
N1 C1 C2 C3 -177.92(19) . . . . ?
C6 C1 C2 C3 1.3(3) . . . . ?
C1 C2 C3 C4 -0.8(3) . . . . ?
C2 C3 C4 C5 -0.2(3) . . . . ?
C3 C4 C5 C6 0.7(3) . . . . ?
C4 C5 C6 C1 -0.2(3) . . . . ?
C4 C5 C6 C7 178.8(2) . . . . ?
C2 C1 C6 C5 -0.8(3) . . . . ?
N1 C1 C6 C5 178.52(17) . . . . ?
C2 C1 C6 C7 179.94(18) . . . . ?
N1 C1 C6 C7 -0.7(2) . . . . ?
C5 C6 C7 C8 3.3(4) . . . . ?
C1 C6 C7 C8 -177.6(2) . . . . ?
C5 C6 C7 C12 -178.1(2) . . . . ?
C1 C6 C7 C12 1.0(2) . . . . ?
C12 C7 C8 C9 1.7(3) . . . . ?
C6 C7 C8 C9 -179.8(2) . . . . ?
C7 C8 C9 C10 -1.5(3) . . . . ?
C7 C8 C9 P1 178.72(15) . . . . ?
O1 P1 C9 C8 -55.9(2) . . . . ?
C14 P1 C9 C8 179.74(19) . . . . ?
C25 P1 C9 C8 70.3(2) . . . . ?
O1 P1 C9 C10 124.30(16) . . . . ?
C14 P1 C9 C10 -0.01(16) . . . . ?
C25 P1 C9 C10 -109.45(16) . . . . ?
C8 C9 C10 C11 0.4(3) . . . . ?
P1 C9 C10 C11 -179.84(15) . . . . ?
C8 C9 C10 C13 -179.86(18) . . . . ?
P1 C9 C10 C13 -0.1(2) . . . . ?
C9 C10 C11 C12 0.6(3) . . . . ?
C13 C10 C11 C12 -179.13(18) . . . . ?
C1 N1 C12 C11 179.10(19) . . . . ?
C19 N1 C12 C11 -6.0(3) . . . . ?
C1 N1 C12 C7 0.5(2) . . . . ?
C19 N1 C12 C7 175.42(18) . . . . ?
C10 C11 C12 N1 -178.83(19) . . . . ?
C10 C11 C12 C7 -0.4(3) . . . . ?
C8 C7 C12 N1 177.93(17) . . . . ?
C6 C7 C12 N1 -0.9(2) . . . . ?
C8 C7 C12 C11 -0.8(3) . . . . ?
C6 C7 C12 C11 -179.60(18) . . . . ?
C11 C10 C13 C18 0.1(3) . . . . ?
C9 C10 C13 C18 -179.6(2) . . . . ?
C11 C10 C13 C14 179.92(19) . . . . ?
C9 C10 C13 C14 0.2(3) . . . . ?
C18 C13 C14 C15 0.1(3) . . . . ?
C10 C13 C14 C15 -179.73(19) . . . . ?
C18 C13 C14 P1 179.65(16) . . . . ?
C10 C13 C14 P1 -0.2(2) . . . . ?
O1 P1 C14 C15 56.9(2) . . . . ?
C9 P1 C14 C15 179.6(2) . . . . ?
C25 P1 C14 C15 -71.3(2) . . . . ?
O1 P1 C14 C13 -122.65(16) . . . . ?
C9 P1 C14 C13 0.11(16) . . . . ?
C25 P1 C14 C13 109.21(16) . . . . ?
C13 C14 C15 C16 -0.2(3) . . . . ?
P1 C14 C15 C16 -179.62(18) . . . . ?
C14 C15 C16 C17 0.5(4) . . . . ?
C15 C16 C17 C18 -0.8(4) . . . . ?
C16 C17 C18 C13 0.7(3) . . . . ?
C14 C13 C18 C17 -0.4(3) . . . . ?
C10 C13 C18 C17 179.45(19) . . . . ?
C12 N1 C19 C20 -63.4(3) . . . . ?
C1 N1 C19 C20 110.8(2) . . . . ?
C12 N1 C19 C24 118.0(2) . . . . ?
C1 N1 C19 C24 -67.8(3) . . . . ?
C24 C19 C20 C21 -1.4(3) . . . . ?
N1 C19 C20 C21 -179.9(2) . . . . ?
C19 C20 C21 C22 1.1(4) . . . . ?
C20 C21 C22 C23 -0.1(4) . . . . ?
C21 C22 C23 C24 -0.7(3) . . . . ?
C22 C23 C24 C19 0.4(3) . . . . ?
C20 C19 C24 C23 0.6(3) . . . . ?
N1 C19 C24 C23 179.19(19) . . . . ?
O1 P1 C25 C26 -142.3(2) . . . . ?
C9 P1 C25 C26 88.3(2) . . . . ?
C14 P1 C25 C26 -10.1(2) . . . . ?
O1 P1 C25 C30 39.8(2) . . . . ?
C9 P1 C25 C30 -89.5(2) . . . . ?
C14 P1 C25 C30 172.01(19) . . . . ?
C30 C25 C26 C27 -1.3(4) . . . . ?
P1 C25 C26 C27 -179.1(2) . . . . ?
C25 C26 C27 C28 1.4(5) . . . . ?
C26 C27 C28 C29 -0.5(5) . . . . ?
C27 C28 C29 C30 -0.6(5) . . . . ?
C28 C29 C30 C25 0.7(5) . . . . ?
C26 C25 C30 C29 0.2(4) . . . . ?
P1 C25 C30 C29 178.1(2) . . . . ?
